data_2201967
loop_
_publ_author_name
'El Hazazi, S.'
'Baouid, S.'
'Hasnaoui, A.'
'Pierrot, M.'

_publ_section_title
1,1-Dichloro-3-m\'ethylthio-1a-ph\'enyl-1,1a,2,9-t\'etrahydroaziridino[2,1-<i>d</i>][1,5]benzodiaz\'epine
_journal_issue 5
_journal_name_full 'Acta Crystallographica Section E'
_journal_page_first o713
_journal_page_last o715
_journal_paper_doi 10.1107/S1600536803008882
_journal_volume 59
_journal_year 2003
_chemical_formula_iupac 'C17 H14 Cl2 N2 S1'
_chemical_formula_moiety 'C17 H14 Cl2 N2 S1'
_chemical_formula_sum 'C17 H14 Cl2 N2 S'
_chemical_formula_weight 349.26
_chemical_melting_point 403
_chemical_name_systematic ?
_space_group_IT_number 33
_symmetry_cell_setting orthorhombic
_symmetry_space_group_name_Hall 'P 2c -2n'
_symmetry_space_group_name_H-M 'P n a 21'
_atom_sites_solution_hydrogens geom
_atom_sites_solution_primary direct
_atom_sites_solution_secondary difmap
_cell_angle_alpha 90.0
_cell_angle_beta 90.0
_cell_angle_gamma 90.0
_cell_formula_units_Z 4
_cell_length_a 9.29410(10)
_cell_length_b 9.7513(2)
_cell_length_c 17.8510(3)
_cell_measurement_reflns_used 23068
_cell_measurement_temperature 293(2)
_cell_measurement_theta_max 26.37
_cell_measurement_theta_min 3.79
_cell_volume 1617.83(5)
_computing_data_collection 'KappaCCD Reference Manual (Nonius, 1998)'
_computing_data_reduction 'DENZO and SCALEPACK (Otwinowski & Minor, 1997)'
_computing_molecular_graphics 'ORTEPIII (Burnett & Johnson, 1996) and ORTEP-3 (Farrugia, 1997)'
_computing_structure_refinement 'SHELXL97 (Sheldrick, 1997)'
_computing_structure_solution 'SIR92 (Altomare et al., 1994)'
_diffrn_ambient_temperature 293(2)
_diffrn_measured_fraction_theta_full 0.980
_diffrn_measured_fraction_theta_max 0.980
_diffrn_measurement_device_type 'Nonius KappaCCD'
_diffrn_measurement_method \f
_diffrn_radiation_monochromator graphite
_diffrn_radiation_source 'fine-focus sealed tube'
_diffrn_radiation_type MoK\a
_diffrn_radiation_wavelength 0.71073
_diffrn_reflns_av_R_equivalents 0.034
_diffrn_reflns_av_sigmaI/netI 0.0149
_diffrn_reflns_limit_h_max 11
_diffrn_reflns_limit_h_min 0
_diffrn_reflns_limit_k_max 12
_diffrn_reflns_limit_k_min 0
_diffrn_reflns_limit_l_max 21
_diffrn_reflns_limit_l_min 0
_diffrn_reflns_number 23068
_diffrn_reflns_theta_full 26.37
_diffrn_reflns_theta_max 26.37
_diffrn_reflns_theta_min 3.79
_diffrn_standards_decay_% 0
_diffrn_standards_interval_count 0
_diffrn_standards_interval_time 0
_diffrn_standards_number 0
_exptl_absorpt_coefficient_mu 0.527
_exptl_absorpt_correction_T_max 1
_exptl_absorpt_correction_T_min 1
_exptl_absorpt_correction_type none
_exptl_crystal_colour colourless
_exptl_crystal_density_diffrn 1.434
_exptl_crystal_density_method 'not measured'
_exptl_crystal_description Prism
_exptl_crystal_F_000 720
_exptl_crystal_size_max 0.20
_exptl_crystal_size_mid 0.15
_exptl_crystal_size_min 0.10
_refine_diff_density_max 0.133
_refine_diff_density_min -0.168
_refine_ls_extinction_method none
_refine_ls_goodness_of_fit_ref 1.050
_refine_ls_hydrogen_treatment constr
_refine_ls_matrix_type full
_refine_ls_number_parameters 201
_refine_ls_number_reflns 1666
_refine_ls_number_restraints 1
_refine_ls_restrained_S_all 1.050
_refine_ls_R_factor_all 0.0235
_refine_ls_R_factor_gt 0.0228
_refine_ls_shift/su_max 0.001
_refine_ls_shift/su_mean 0.000
_refine_ls_structure_factor_coef Fsqd
_refine_ls_weighting_details 'calc w = 1/[\s^2^(Fo^2^)+(0.0314P)^2^+0.3209P] where P = (Fo^2^+2Fc^2^)/3'
_refine_ls_weighting_scheme calc
_refine_ls_wR_factor_gt 0.0572
_refine_ls_wR_factor_ref 0.0581
_reflns_number_gt 1640
_reflns_number_total 1666
_reflns_threshold_expression I>2\s(I)
_cod_data_source_file dn6065.cif
_cod_data_source_block I
_cod_original_cell_volume 1617.76(5)
_cod_database_code 2201967
_cod_database_fobs_code 2201967

loop_
_symmetry_equiv_pos_as_xyz
'x, y, z'
'-x, -y, z+1/2'
'-x+1/2, y+1/2, z+1/2'
'x+1/2, -y+1/2, z'

loop_
_atom_site_label
_atom_site_fract_x
_atom_site_fract_y
_atom_site_fract_z
_atom_site_U_iso_or_equiv
_atom_site_adp_type
_atom_site_calc_flag
_atom_site_refinement_flags
_atom_site_occupancy
_atom_site_disorder_assembly
_atom_site_disorder_group
_atom_site_type_symbol
Cl1 0.41240(7) 1.18777(6) 0.31258(5) 0.05043(16) Uani d . 1 . . Cl
Cl2 0.16753(7) 1.05167(6) 0.24635(4) 0.05233(16) Uani d . 1 . . Cl
S3 0.01672(7) 0.88814(7) 0.55573(4) 0.05248(16) Uani d . 1 . . S
N1 0.1493(2) 0.7415(2) 0.45207(12) 0.0393(4) Uani d . 1 . . N
N5 0.32524(18) 0.93988(17) 0.36345(11) 0.0331(4) Uani d . 1 . . N
C2 0.0857(2) 0.8545(2) 0.46622(14) 0.0375(4) Uani d . 1 . . C
C3 0.0704(2) 0.9723(2) 0.41154(13) 0.0369(4) Uani d . 1 . . C
H3A 0.0059 1.0416 0.4313 0.044 Uiso calc R 1 . . H
H3B 0.0329 0.9401 0.3640 0.044 Uiso calc R 1 . . H
C4 0.2211(2) 1.0302(2) 0.40186(12) 0.0334(4) Uani d . 1 . . C
C6 0.2908(2) 0.8055(2) 0.33768(12) 0.0338(4) Uani d . 1 . . C
C7 0.3509(2) 0.7629(2) 0.27015(14) 0.0430(5) Uani d . 1 . . C
H7 0.4089 0.8226 0.2429 0.052 Uiso calc R 1 . . H
C8 0.3246(3) 0.6324(2) 0.24342(17) 0.0483(5) Uani d . 1 . . C
H8 0.3617 0.6056 0.1973 0.058 Uiso calc R 1 . . H
C9 0.2437(3) 0.5419(2) 0.28501(16) 0.0485(6) Uani d . 1 . . C
H9 0.2257 0.4542 0.2668 0.058 Uiso calc R 1 . . H
C10 0.1895(2) 0.5812(2) 0.35351(16) 0.0439(5) Uani d . 1 . . C
H10 0.1388 0.5179 0.3822 0.053 Uiso calc R 1 . . H
C11 0.2091(2) 0.7141(2) 0.38082(13) 0.0360(4) Uani d . 1 . . C
C12 0.2794(2) 1.0606(2) 0.32557(13) 0.0375(5) Uani d . 1 . . C
C13 0.2791(2) 1.1072(2) 0.46778(13) 0.0367(4) Uani d . 1 . . C
C14 0.2306(3) 1.2393(3) 0.48164(18) 0.0544(6) Uani d . 1 . . C
H14 0.1643 1.2800 0.4496 0.065 Uiso calc R 1 . . H
C15 0.2811(3) 1.3102(3) 0.5431(2) 0.0664(8) Uani d . 1 . . C
H15 0.2511 1.4000 0.5514 0.080 Uiso calc R 1 . . H
C16 0.3750(3) 1.2495(4) 0.59198(19) 0.0665(8) Uani d . 1 . . C
H16 0.4067 1.2971 0.6340 0.080 Uiso calc R 1 . . H
C17 0.4226(3) 1.1178(4) 0.57879(17) 0.0645(8) Uani d . 1 . . C
H17 0.4859 1.0764 0.6122 0.077 Uiso calc R 1 . . H
C18 0.3766(3) 1.0467(3) 0.51613(16) 0.0488(6) Uani d . 1 . . C
H18 0.4109 0.9588 0.5066 0.059 Uiso calc R 1 . . H
C19 0.0885(5) 0.7492(4) 0.60883(18) 0.0806(10) Uani d . 1 . . C
H19A 0.0802 0.7693 0.6613 0.121 Uiso calc R 1 . . H
H19B 0.1880 0.7365 0.5962 0.121 Uiso calc R 1 . . H
H19C 0.0359 0.6670 0.5976 0.121 Uiso calc R 1 . . H

loop_
_atom_site_aniso_label
_atom_site_aniso_U_11
_atom_site_aniso_U_22
_atom_site_aniso_U_33
_atom_site_aniso_U_12
_atom_site_aniso_U_13
_atom_site_aniso_U_23
Cl1 0.0573(3) 0.0427(3) 0.0513(3) -0.0109(2) 0.0052(3) 0.0101(2)
Cl2 0.0605(3) 0.0579(3) 0.0386(3) 0.0009(3) -0.0117(3) 0.0094(3)
S3 0.0577(3) 0.0580(3) 0.0417(3) 0.0030(3) 0.0117(3) 0.0010(3)
N1 0.0436(9) 0.0374(9) 0.0368(9) -0.0019(8) 0.0013(8) 0.0051(8)
N5 0.0340(8) 0.0326(8) 0.0329(9) -0.0007(7) 0.0016(7) 0.0020(7)
C2 0.0333(9) 0.0418(10) 0.0373(11) -0.0051(8) 0.0007(8) 0.0035(9)
C3 0.0332(10) 0.0401(10) 0.0374(11) 0.0023(8) -0.0011(8) 0.0032(9)
C4 0.0348(10) 0.0314(9) 0.0341(10) 0.0022(8) -0.0018(8) 0.0023(8)
C6 0.0337(10) 0.0338(9) 0.0340(10) 0.0011(8) -0.0046(8) 0.0013(8)
C7 0.0435(11) 0.0452(11) 0.0402(11) 0.0038(9) 0.0030(9) -0.0006(9)
C8 0.0505(12) 0.0500(13) 0.0443(11) 0.0102(11) -0.0017(11) -0.0103(12)
C9 0.0477(12) 0.0363(11) 0.0615(15) 0.0044(10) -0.0065(11) -0.0116(10)
C10 0.0425(11) 0.0326(10) 0.0564(14) -0.0002(9) -0.0028(11) 0.0015(10)
C11 0.0350(10) 0.0352(10) 0.0379(11) 0.0028(8) -0.0032(8) 0.0024(9)
C12 0.0407(11) 0.0367(10) 0.0350(11) -0.0014(8) -0.0015(8) 0.0056(9)
C13 0.0369(10) 0.0372(10) 0.0361(10) -0.0047(8) 0.0035(8) -0.0006(9)
C14 0.0566(14) 0.0392(11) 0.0673(17) 0.0009(11) -0.0026(13) -0.0067(12)
C15 0.0654(17) 0.0494(14) 0.084(2) -0.0070(12) 0.0114(16) -0.0275(15)
C16 0.0584(15) 0.081(2) 0.0604(17) -0.0187(15) 0.0055(14) -0.0314(16)
C17 0.0620(16) 0.084(2) 0.0473(15) -0.0048(14) -0.0117(13) -0.0126(15)
C18 0.0500(13) 0.0508(13) 0.0457(13) 0.0021(11) -0.0065(11) -0.0060(11)
C19 0.121(3) 0.083(2) 0.0380(13) 0.014(2) 0.0059(17) 0.0134(15)

loop_
_atom_type_symbol
_atom_type_description
_atom_type_scat_dispersion_real
_atom_type_scat_dispersion_imag
_atom_type_scat_source
C C 0.0033 0.0016 'International Tables Vol C Tables 4.2.6.8 and 6.1.1.4'
H H 0.0000 0.0000 'International Tables Vol C Tables 4.2.6.8 and 6.1.1.4'
N N 0.0061 0.0033 'International Tables Vol C Tables 4.2.6.8 and 6.1.1.4'
Cl Cl 0.1484 0.1585 'International Tables Vol C Tables 4.2.6.8 and 6.1.1.4'
S S 0.1246 0.1234 'International Tables Vol C Tables 4.2.6.8 and 6.1.1.4'

loop_
_geom_angle_atom_site_label_1
_geom_angle_atom_site_label_2
_geom_angle_atom_site_label_3
_geom_angle
_geom_angle_publ_flag
C2 S3 C19 101.86(14) y
C2 N1 C11 121.59(19) y
C12 N5 C6 122.67(17) y
C12 N5 C4 62.03(13) y
C6 N5 C4 123.43(17) y
N1 C2 C3 124.8(2) y
N1 C2 S3 120.78(18) y
C3 C2 S3 114.29(16) y
C2 C3 C4 105.60(17) y
C2 C3 H3A 110.6 ?
C4 C3 H3A 110.6 ?
C2 C3 H3B 110.6 ?
C4 C3 H3B 110.6 ?
H3A C3 H3B 108.8 ?
N5 C4 C12 57.18(13) y
N5 C4 C13 115.33(17) ?
C12 C4 C13 119.12(18) ?
N5 C4 C3 115.77(17) y
C12 C4 C3 120.73(17) y
C13 C4 C3 115.40(17) ?
C7 C6 C11 120.2(2) ?
C7 C6 N5 117.64(19) ?
C11 C6 N5 121.96(18) ?
C8 C7 C6 120.2(2) ?
C8 C7 H7 119.9 ?
C6 C7 H7 119.9 ?
C9 C8 C7 120.0(2) ?
C9 C8 H8 120.0 ?
C7 C8 H8 120.0 ?
C8 C9 C10 120.0(2) ?
C8 C9 H9 120.0 ?
C10 C9 H9 120.0 ?
C9 C10 C11 121.4(2) ?
C9 C10 H10 119.3 ?
C11 C10 H10 119.3 ?
C10 C11 C6 118.0(2) ?
C10 C11 N1 116.0(2) ?
C6 C11 N1 125.94(19) ?
N5 C12 C4 60.79(13) y
N5 C12 Cl2 121.25(16) y
C4 C12 Cl2 120.58(16) y
N5 C12 Cl1 115.69(16) y
C4 C12 Cl1 120.81(16) y
Cl2 C12 Cl1 110.06(13) y
C18 C13 C14 119.8(2) ?
C18 C13 C4 120.9(2) ?
C14 C13 C4 119.3(2) ?
C15 C14 C13 119.8(3) ?
C15 C14 H14 120.1 ?
C13 C14 H14 120.1 ?
C16 C15 C14 120.5(3) ?
C16 C15 H15 119.8 ?
C14 C15 H15 119.8 ?
C15 C16 C17 119.9(3) ?
C15 C16 H16 120.1 ?
C17 C16 H16 120.1 ?
C16 C17 C18 120.4(3) ?
C16 C17 H17 119.8 ?
C18 C17 H17 119.8 ?
C13 C18 C17 119.6(3) ?
C13 C18 H18 120.2 ?
C17 C18 H18 120.2 ?
S3 C19 H19A 109.5 ?
S3 C19 H19B 109.5 ?
H19A C19 H19B 109.5 ?
S3 C19 H19C 109.5 ?
H19A C19 H19C 109.5 ?
H19B C19 H19C 109.5 ?

loop_
_geom_bond_atom_site_label_1
_geom_bond_atom_site_label_2
_geom_bond_site_symmetry_2
_geom_bond_distance
_geom_bond_publ_flag
Cl1 C12 . 1.767(2) y
Cl2 C12 . 1.757(3) y
S3 C2 . 1.753(3) y
S3 C19 . 1.783(4) y
N1 C2 . 1.276(3) y
N1 C11 . 1.414(3) y
N5 C12 . 1.423(3) y
N5 C6 . 1.425(3) y
N5 C4 . 1.478(3) y
C2 C3 . 1.514(3) y
C3 C4 . 1.520(3) y
C3 H3A . 0.9700 ?
C3 H3B . 0.9700 ?
C4 C12 . 1.495(3) y
C4 C13 . 1.496(3) ?
C6 C7 . 1.392(3) ?
C6 C11 . 1.402(3) ?
C7 C8 . 1.381(3) ?
C7 H7 . 0.9300 ?
C8 C9 . 1.377(4) ?
C8 H8 . 0.9300 ?
C9 C10 . 1.377(4) ?
C9 H9 . 0.9300 ?
C10 C11 . 1.396(3) ?
C10 H10 . 0.9300 ?
C13 C18 . 1.383(3) ?
C13 C14 . 1.387(3) ?
C14 C15 . 1.379(4) ?
C14 H14 . 0.9300 ?
C15 C16 . 1.369(5) ?
C15 H15 . 0.9300 ?
C16 C17 . 1.379(5) ?
C16 H16 . 0.9300 ?
C17 C18 . 1.384(4) ?
C17 H17 . 0.9300 ?
C18 H18 . 0.9300 ?
C19 H19A . 0.9600 ?
C19 H19B . 0.9600 ?
C19 H19C . 0.9600 ?
